data_1531017
loop_
_publ_author_name
'Zaslavskii, A.I.'
'Tutov, A.G.'

_publ_section_title
;
 The structure of new antiferromagnetic Bi Fe O3
;
_journal_name_full 'Doklady Akademii Nauk SSSR'
_journal_page_first 815
_journal_page_last 817
_journal_volume 135
_journal_year 1960
_chemical_formula_sum 'Bi Fe O3'
_space_group_IT_number 166
_symmetry_space_group_name_Hall '-P 3* 2'
_symmetry_space_group_name_H-M 'R -3 m :R'
_cell_angle_alpha 89.6
_cell_angle_beta 89.6
_cell_angle_gamma 89.6
_cell_formula_units_Z 1
_cell_length_a 3.952
_cell_length_b 3.952
_cell_length_c 3.952
_cell_volume 61.719
_citation_journal_id_ASTM DANKAS
_cod_data_source_file Zaslavskii_DANKAS_1960_1984.cif
_cod_data_source_block Bi1Fe1O3
_cod_original_cell_volume 61.71904
_cod_original_sg_symbol_Hall '-R 3 2" (-y+z,x+z,-x+y+z)'
_cod_original_formula_sum 'Bi1 Fe1 O3'
_cod_database_code 1531017

loop_
_symmetry_equiv_pos_as_xyz
x,y,z
z,x,y
y,z,x
-y,-x,-z
-z,-y,-x
-x,-z,-y
-x,-y,-z
-z,-x,-y
-y,-z,-x
y,x,z
z,y,x
x,z,y

loop_
_atom_site_label
_atom_site_type_symbol
_atom_site_fract_x
_atom_site_fract_y
_atom_site_fract_z
_atom_site_occupancy
_atom_site_U_iso_or_equiv
Fe1 Fe+3 0.5 0.5 0.5 1 0.0
O1 O-2 0 0.5 0.5 1 0.0
Bi1 Bi+3 0 0 0 1 0.0
